data_7001611
loop_
_publ_author_name
'Chen, Zilu'
'Li, Yan'
'Jiang, Chunfang'
'Liang, Fupei'
'Song, You'

_publ_section_title
;
 Metal complexes with N-(2-pyridylmethyl)iminodiacetate: from discrete
 polynuclear compounds to 1D coordination polymers
;
_journal_issue 27
_journal_name_full 'Dalton Transactions'
_journal_page_first 5290
_journal_page_last 5299
_journal_paper_doi 10.1039/b902674f
_journal_year 2009
_chemical_formula_moiety 'C30 H36 Mn3 N6 Na O15, Cl O4'
_chemical_formula_sum 'C30 H36 Cl Mn3 N6 Na O19'
_chemical_formula_weight 1007.91
_chemical_name_systematic
;
?
;
_space_group_IT_number 147
_symmetry_cell_setting trigonal
_symmetry_space_group_name_Hall '-P 3'
_symmetry_space_group_name_H-M 'P -3'
_atom_sites_solution_hydrogens geom
_atom_sites_solution_primary direct
_atom_sites_solution_secondary difmap
_audit_creation_method SHELXL-97
_cell_angle_alpha 90.00
_cell_angle_beta 90.00
_cell_angle_gamma 120.00
_cell_formula_units_Z 2
_cell_length_a 14.1511(5)
_cell_length_b 14.1511(5)
_cell_length_c 11.1513(8)
_cell_measurement_reflns_used 4364
_cell_measurement_temperature 293(2)
_cell_measurement_theta_max 27.4835
_cell_measurement_theta_min 3.3232
_cell_volume 1933.91(17)
_computing_cell_refinement 'CrystalClear (Rigaku Corp., 2000)'
_computing_data_collection 'CrystalClear (Rigaku Corp., 2000)'
_computing_data_reduction 'CrystalClear (Rigaku Corp., 2000)'
_computing_structure_refinement 'SHELXL-97 (Sheldrick, 1997)'
_computing_structure_solution 'SHELXS-97 (Sheldrick, 1990)'
_diffrn_ambient_temperature 293(2)
_diffrn_measured_fraction_theta_full 0.997
_diffrn_measured_fraction_theta_max 0.997
_diffrn_measurement_device_type CCD
_diffrn_measurement_method CCD_Profile_fitting
_diffrn_radiation_monochromator graphite
_diffrn_radiation_source 'fine-focus sealed tube'
_diffrn_radiation_type MoK\a
_diffrn_radiation_wavelength 0.71073
_diffrn_reflns_av_R_equivalents 0.0397
_diffrn_reflns_av_sigmaI/netI 0.0262
_diffrn_reflns_limit_h_max 18
_diffrn_reflns_limit_h_min -17
_diffrn_reflns_limit_k_max 17
_diffrn_reflns_limit_k_min -18
_diffrn_reflns_limit_l_max 14
_diffrn_reflns_limit_l_min -12
_diffrn_reflns_number 15069
_diffrn_reflns_theta_full 27.48
_diffrn_reflns_theta_max 27.48
_diffrn_reflns_theta_min 3.32
_exptl_absorpt_coefficient_mu 1.133
_exptl_absorpt_correction_T_max 0.7886
_exptl_absorpt_correction_T_min 0.6600
_exptl_absorpt_correction_type multi-scan
_exptl_absorpt_process_details 'SADABS (Bruker, 1998)'
_exptl_crystal_colour White
_exptl_crystal_density_diffrn 1.731
_exptl_crystal_density_method 'not measured'
_exptl_crystal_description Prism
_exptl_crystal_F_000 1026
_exptl_crystal_size_max 0.4000
_exptl_crystal_size_mid 0.2500
_exptl_crystal_size_min 0.2200
_refine_diff_density_max 0.529
_refine_diff_density_min -0.544
_refine_diff_density_rms 0.061
_refine_ls_extinction_method none
_refine_ls_goodness_of_fit_ref 1.115
_refine_ls_hydrogen_treatment mixed
_refine_ls_matrix_type full
_refine_ls_number_parameters 189
_refine_ls_number_reflns 2967
_refine_ls_number_restraints 0
_refine_ls_restrained_S_all 1.115
_refine_ls_R_factor_all 0.0512
_refine_ls_R_factor_gt 0.0435
_refine_ls_shift/su_max 0.000
_refine_ls_shift/su_mean 0.000
_refine_ls_structure_factor_coef Fsqd
_refine_ls_weighting_details 'calc w=1/[\s^2^(Fo^2^)+(0.0426P)^2^+1.2074P] where P=(Fo^2^+2Fc^2^)/3'
_refine_ls_weighting_scheme calc
_refine_ls_wR_factor_gt 0.0958
_refine_ls_wR_factor_ref 0.0999
_reflns_number_gt 2667
_reflns_number_total 2967
_reflns_threshold_expression >2sigma(I)
_cod_data_source_file b902674f.txt
_cod_data_source_block 1
_cod_depositor_comments
;
The following automatic conversions were performed:
'_exptl_absorpt_correction_type' value 'Multi-scan' changed to
'multi-scan' according to
'/home/saulius/struct/CIF-dictionaries/cif_core.dic' dictionary named
'cif_core.dic' version 2.4.1 from 2010-06-29.

Automatic conversion script
Id: cif_fix_enum 1527 2010-12-29 10:47:43Z saulius 
;
_cod_original_sg_symbol_H-M p-3
_cod_database_code 7001611

loop_
_symmetry_equiv_pos_as_xyz
'x, y, z'
'-y, x-y, z'
'-x+y, -x, z'
'-x, -y, -z'
'y, -x+y, -z'
'x-y, x, -z'

loop_
_atom_site_label
_atom_site_type_symbol
_atom_site_fract_x
_atom_site_fract_y
_atom_site_fract_z
_atom_site_U_iso_or_equiv
_atom_site_adp_type
_atom_site_occupancy
_atom_site_symmetry_multiplicity
_atom_site_calc_flag
_atom_site_refinement_flags
_atom_site_disorder_assembly
_atom_site_disorder_group
Mn1 Mn 0.39206(3) 0.49451(3) 0.80893(3) 0.02717(13) Uani 1 1 d . . .
Na1 Na 0.3333 0.6667 0.93696(16) 0.0332(4) Uani 1 3 d S . .
Cl1 Cl 0.0000 0.0000 0.6942(2) 0.0705(5) Uani 1 3 d S . .
C1 C 0.4177(2) 0.5627(2) 0.5264(3) 0.0419(6) Uani 1 1 d . . .
H1A H 0.4684 0.6321 0.5535 0.050 Uiso 1 1 calc R . .
C2 C 0.3911(3) 0.5490(3) 0.4067(3) 0.0494(7) Uani 1 1 d . . .
H2A H 0.4245 0.6075 0.3539 0.059 Uiso 1 1 calc R . .
C3 C 0.3145(3) 0.4477(3) 0.3664(3) 0.0494(7) Uani 1 1 d . . .
H3A H 0.2949 0.4366 0.2859 0.059 Uiso 1 1 calc R . .
C4 C 0.2667(2) 0.3624(2) 0.4472(3) 0.0419(6) Uani 1 1 d . . .
H4A H 0.2133 0.2934 0.4221 0.050 Uiso 1 1 calc R . .
C5 C 0.29950(19) 0.3811(2) 0.5661(2) 0.0319(5) Uani 1 1 d . . .
C6 C 0.2586(2) 0.28950(19) 0.6554(2) 0.0346(6) Uani 1 1 d . . .
H6A H 0.1900 0.2293 0.6268 0.042 Uiso 1 1 calc R . .
H6B H 0.3106 0.2640 0.6607 0.042 Uiso 1 1 calc R . .
C7 C 0.13838(18) 0.32307(18) 0.7848(3) 0.0318(5) Uani 1 1 d . . .
H7A H 0.0973 0.2796 0.8532 0.038 Uiso 1 1 calc R . .
H7B H 0.0953 0.2895 0.7134 0.038 Uiso 1 1 calc R . .
C8 C 0.15462(18) 0.43674(18) 0.7977(2) 0.0260(5) Uani 1 1 d . . .
C9 C 0.25135(19) 0.2514(2) 0.8682(2) 0.0335(5) Uani 1 1 d . . .
H9A H 0.2082 0.1755 0.8444 0.040 Uiso 1 1 calc R . .
H9B H 0.2229 0.2603 0.9439 0.040 Uiso 1 1 calc R . .
C10 C 0.36977(19) 0.2810(2) 0.8841(2) 0.0310(5) Uani 1 1 d . . .
N1 N 0.24173(15) 0.32114(14) 0.77639(18) 0.0271(4) Uani 1 1 d . . .
N2 N 0.37394(16) 0.48065(16) 0.6060(2) 0.0324(5) Uani 1 1 d . . .
O1 O 0.38781(16) 0.20965(15) 0.92231(19) 0.0453(5) Uani 1 1 d . . .
O1W O 0.37804(17) 0.53507(16) 1.00030(17) 0.0346(4) Uani 1 1 d . . .
H1B H 0.426(3) 0.555(3) 1.046(3) 0.059(11) Uiso 1 1 d . . .
H1C H 0.323(4) 0.488(4) 1.026(4) 0.093(15) Uiso 1 1 d . . .
O2 O 0.44273(13) 0.37868(14) 0.85846(17) 0.0360(4) Uani 1 1 d . . .
O3 O 0.06999(13) 0.44412(13) 0.80174(18) 0.0357(4) Uani 1 1 d . . .
O4 O 0.24963(12) 0.51790(12) 0.80299(16) 0.0302(4) Uani 1 1 d . . .
O6 O 0.0000 0.0000 0.8271(9) 0.167(3) Uani 1 3 d S . .
O7 O -0.0146(2) 0.08621(18) 0.6549(4) 0.0997(13) Uani 1 1 d . . .

loop_
_atom_site_aniso_label
_atom_site_aniso_U_11
_atom_site_aniso_U_22
_atom_site_aniso_U_33
_atom_site_aniso_U_23
_atom_site_aniso_U_13
_atom_site_aniso_U_12
Mn1 0.02238(19) 0.02218(19) 0.0339(2) -0.00159(14) -0.00382(14) 0.00884(14)
Na1 0.0289(5) 0.0289(5) 0.0419(10) 0.000 0.000 0.0144(3)
Cl1 0.0341(4) 0.0341(4) 0.1433(18) 0.000 0.000 0.0171(2)
C1 0.0422(15) 0.0383(14) 0.0404(16) 0.0054(12) 0.0048(12) 0.0167(12)
C2 0.0555(18) 0.0576(18) 0.0403(17) 0.0122(14) 0.0105(14) 0.0321(16)
C3 0.0563(18) 0.073(2) 0.0322(15) -0.0048(14) -0.0033(13) 0.0423(17)
C4 0.0416(15) 0.0492(16) 0.0393(16) -0.0113(12) -0.0073(12) 0.0260(13)
C5 0.0282(12) 0.0345(12) 0.0374(14) -0.0056(10) -0.0022(10) 0.0191(10)
C6 0.0352(13) 0.0248(11) 0.0428(15) -0.0074(10) -0.0050(11) 0.0142(10)
C7 0.0221(11) 0.0225(11) 0.0517(16) -0.0040(10) -0.0058(10) 0.0119(9)
C8 0.0277(11) 0.0236(11) 0.0280(12) -0.0016(9) -0.0059(9) 0.0138(9)
C9 0.0306(12) 0.0276(12) 0.0443(15) 0.0057(10) -0.0017(11) 0.0161(10)
C10 0.0328(12) 0.0334(12) 0.0328(13) -0.0007(10) -0.0029(10) 0.0212(11)
N1 0.0247(9) 0.0210(9) 0.0368(11) -0.0007(8) -0.0034(8) 0.0124(8)
N2 0.0322(10) 0.0302(10) 0.0333(12) -0.0007(8) -0.0007(9) 0.0145(9)
O1 0.0462(11) 0.0418(11) 0.0583(13) 0.0081(9) -0.0047(9) 0.0298(9)
O1W 0.0265(9) 0.0377(10) 0.0317(10) 0.0023(8) -0.0033(8) 0.0101(8)
O2 0.0272(8) 0.0316(9) 0.0477(11) 0.0019(8) -0.0085(8) 0.0136(7)
O3 0.0282(8) 0.0260(8) 0.0566(12) -0.0039(8) -0.0055(8) 0.0163(7)
O4 0.0272(8) 0.0210(8) 0.0396(10) -0.0038(7) -0.0052(7) 0.0100(7)
O6 0.189(6) 0.189(6) 0.121(7) 0.000 0.000 0.095(3)
O7 0.0503(14) 0.0349(12) 0.220(4) 0.0013(17) -0.0115(18) 0.0260(11)

loop_
_atom_type_symbol
_atom_type_description
_atom_type_scat_dispersion_real
_atom_type_scat_dispersion_imag
_atom_type_scat_source
C C 0.0033 0.0016 'International Tables Vol C Tables 4.2.6.8 and 6.1.1.4'
H H 0.0000 0.0000 'International Tables Vol C Tables 4.2.6.8 and 6.1.1.4'
N N 0.0061 0.0033 'International Tables Vol C Tables 4.2.6.8 and 6.1.1.4'
O O 0.0106 0.0060 'International Tables Vol C Tables 4.2.6.8 and 6.1.1.4'
Mn Mn 0.3368 0.7283 'International Tables Vol C Tables 4.2.6.8 and 6.1.1.4'
Cl Cl 0.1484 0.1585 'International Tables Vol C Tables 4.2.6.8 and 6.1.1.4'
Na Na 0.0362 0.0249 'International Tables Vol C Tables 4.2.6.8 and 6.1.1.4'

loop_
_geom_angle_atom_site_label_1
_geom_angle_atom_site_label_2
_geom_angle_atom_site_label_3
_geom_angle
_geom_angle_site_symmetry_1
_geom_angle_site_symmetry_3
_geom_angle_publ_flag
O3 Mn1 O2 92.43(6) 2_665 . ?
O3 Mn1 O4 123.17(6) 2_665 . ?
O2 Mn1 O4 142.84(6) . . ?
O3 Mn1 O1W 90.54(8) 2_665 . ?
O2 Mn1 O1W 93.22(7) . . ?
O4 Mn1 O1W 77.61(7) . . ?
O3 Mn1 N2 93.70(8) 2_665 . ?
O2 Mn1 N2 104.74(7) . . ?
O4 Mn1 N2 84.88(7) . . ?
O1W Mn1 N2 161.33(7) . . ?
O3 Mn1 N1 159.07(7) 2_665 . ?
O2 Mn1 N1 73.55(6) . . ?
O4 Mn1 N1 74.44(6) . . ?
O1W Mn1 N1 105.41(7) . . ?
N2 Mn1 N1 75.57(7) . . ?
O3 Mn1 Na1 86.40(5) 2_665 . ?
O2 Mn1 Na1 139.20(6) . . ?
O4 Mn1 Na1 46.20(4) . . ?
O1W Mn1 Na1 46.07(6) . . ?
N2 Mn1 Na1 116.04(6) . . ?
N1 Mn1 Na1 114.40(5) . . ?
O1W Na1 O1W 111.41(6) 3_565 2_665 ?
O1W Na1 O1W 111.41(6) 3_565 . ?
O1W Na1 O1W 111.41(6) 2_665 . ?
O1W Na1 O4 72.42(6) 3_565 3_565 ?
O1W Na1 O4 87.62(6) 2_665 3_565 ?
O1W Na1 O4 155.92(9) . 3_565 ?
O1W Na1 O4 87.62(6) 3_565 . ?
O1W Na1 O4 155.92(9) 2_665 . ?
O1W Na1 O4 72.42(6) . . ?
O4 Na1 O4 84.22(8) 3_565 . ?
O1W Na1 O4 155.92(9) 3_565 2_665 ?
O1W Na1 O4 72.42(6) 2_665 2_665 ?
O1W Na1 O4 87.62(6) . 2_665 ?
O4 Na1 O4 84.22(8) 3_565 2_665 ?
O4 Na1 O4 84.22(8) . 2_665 ?
O1W Na1 Mn1 43.35(5) 3_565 3_565 ?
O1W Na1 Mn1 124.10(5) 2_665 3_565 ?
O1W Na1 Mn1 124.02(5) . 3_565 ?
O4 Na1 Mn1 42.29(4) 3_565 3_565 ?
O4 Na1 Mn1 60.32(4) . 3_565 ?
O4 Na1 Mn1 113.94(7) 2_665 3_565 ?
O1W Na1 Mn1 124.02(5) 3_565 2_665 ?
O1W Na1 Mn1 43.35(5) 2_665 2_665 ?
O1W Na1 Mn1 124.10(5) . 2_665 ?
O4 Na1 Mn1 60.32(4) 3_565 2_665 ?
O4 Na1 Mn1 113.94(7) . 2_665 ?
O4 Na1 Mn1 42.29(4) 2_665 2_665 ?
Mn1 Na1 Mn1 102.35(4) 3_565 2_665 ?
O1W Na1 Mn1 124.10(5) 3_565 . ?
O1W Na1 Mn1 124.02(5) 2_665 . ?
O1W Na1 Mn1 43.35(5) . . ?
O4 Na1 Mn1 113.94(7) 3_565 . ?
O4 Na1 Mn1 42.29(4) . . ?
O4 Na1 Mn1 60.32(4) 2_665 . ?
Mn1 Na1 Mn1 102.35(4) 3_565 . ?
Mn1 Na1 Mn1 102.35(4) 2_665 . ?
O1W Na1 H1C 94.7(10) 3_565 . ?
O1W Na1 H1C 122.4(10) 2_665 . ?
O1W Na1 H1C 16.8(10) . . ?
O4 Na1 H1C 150.0(10) 3_565 . ?
O4 Na1 H1C 67.9(10) . . ?
O4 Na1 H1C 103.0(10) 2_665 . ?
Mn1 Na1 H1C 110.4(10) 3_565 . ?
Mn1 Na1 H1C 140.9(10) 2_665 . ?
Mn1 Na1 H1C 50.8(10) . . ?
O7 Cl1 O7 110.72(18) 2 . ?
O7 Cl1 O7 110.72(18) 2 3 ?
O7 Cl1 O7 110.72(18) . 3 ?
O7 Cl1 O6 108.19(19) 2 . ?
O7 Cl1 O6 108.19(19) . . ?
O7 Cl1 O6 108.19(19) 3 . ?
N2 C1 C2 123.0(3) . . ?
N2 C1 H1A 118.5 . . ?
C2 C1 H1A 118.5 . . ?
C3 C2 C1 118.9(3) . . ?
C3 C2 H2A 120.5 . . ?
C1 C2 H2A 120.5 . . ?
C2 C3 C4 119.1(3) . . ?
C2 C3 H3A 120.5 . . ?
C4 C3 H3A 120.5 . . ?
C3 C4 C5 119.1(3) . . ?
C3 C4 H4A 120.5 . . ?
C5 C4 H4A 120.5 . . ?
N2 C5 C4 121.9(2) . . ?
N2 C5 C6 116.5(2) . . ?
C4 C5 C6 121.5(2) . . ?
N1 C6 C5 113.27(19) . . ?
N1 C6 H6A 108.9 . . ?
C5 C6 H6A 108.9 . . ?
N1 C6 H6B 108.9 . . ?
C5 C6 H6B 108.9 . . ?
H6A C6 H6B 107.7 . . ?
N1 C7 C8 113.54(18) . . ?
N1 C7 H7A 108.9 . . ?
C8 C7 H7A 108.9 . . ?
N1 C7 H7B 108.9 . . ?
C8 C7 H7B 108.9 . . ?
H7A C7 H7B 107.7 . . ?
O3 C8 O4 123.4(2) . . ?
O3 C8 C7 116.62(19) . . ?
O4 C8 C7 119.95(19) . . ?
N1 C9 C10 110.8(2) . . ?
N1 C9 H9A 109.5 . . ?
C10 C9 H9A 109.5 . . ?
N1 C9 H9B 109.5 . . ?
C10 C9 H9B 109.5 . . ?
H9A C9 H9B 108.1 . . ?
O1 C10 O2 125.2(2) . . ?
O1 C10 C9 117.7(2) . . ?
O2 C10 C9 117.1(2) . . ?
C9 N1 C6 110.36(19) . . ?
C9 N1 C7 113.04(19) . . ?
C6 N1 C7 111.97(19) . . ?
C9 N1 Mn1 104.76(14) . . ?
C6 N1 Mn1 105.06(14) . . ?
C7 N1 Mn1 111.12(13) . . ?
C1 N2 C5 117.9(2) . . ?
C1 N2 Mn1 126.89(18) . . ?
C5 N2 Mn1 114.52(17) . . ?
Mn1 O1W Na1 90.58(8) . . ?
Mn1 O1W O1 107.52(9) . 6_557 ?
Na1 O1W O1 96.60(8) . 6_557 ?
Mn1 O1W O2 119.11(9) . 4_667 ?
Na1 O1W O2 112.34(9) . 4_667 ?
O1 O1W O2 123.38(9) 6_557 4_667 ?
Mn1 O1W H1B 123(3) . . ?
Na1 O1W H1B 116(3) . . ?
O1 O1W H1B 117(3) 6_557 . ?
Mn1 O1W H1C 108(3) . . ?
Na1 O1W H1C 103(3) . . ?
O2 O1W H1C 119(3) 4_667 . ?
H1B O1W H1C 113(4) . . ?
C10 O2 Mn1 118.84(14) . . ?
C8 O3 Mn1 113.41(14) . 3_565 ?
C8 O4 Mn1 120.31(14) . . ?
C8 O4 Na1 132.37(16) . . ?
Mn1 O4 Na1 91.50(6) . . ?

loop_
_geom_bond_atom_site_label_1
_geom_bond_atom_site_label_2
_geom_bond_distance
_geom_bond_site_symmetry_2
_geom_bond_publ_flag
Mn1 O3 2.1275(16) 2_665 ?
Mn1 O2 2.1636(17) . ?
Mn1 O4 2.2008(16) . ?
Mn1 O1W 2.244(2) . ?
Mn1 N2 2.275(2) . ?
Mn1 N1 2.3361(18) . ?
Mn1 Na1 3.2694(9) . ?
Na1 O1W 2.355(2) 3_565 ?
Na1 O1W 2.355(2) 2_665 ?
Na1 O1W 2.355(2) . ?
Na1 O4 2.3607(19) 3_565 ?
Na1 O4 2.361(2) . ?
Na1 O4 2.361(2) 2_665 ?
Na1 Mn1 3.2694(9) 3_565 ?
Na1 Mn1 3.2694(9) 2_665 ?
Na1 H1C 2.65(5) . ?
Cl1 O7 1.405(2) 2 ?
Cl1 O7 1.405(2) . ?
Cl1 O7 1.405(2) 3 ?
Cl1 O6 1.482(9) . ?
C1 N2 1.342(3) . ?
C1 C2 1.374(4) . ?
C1 H1A 0.9300 . ?
C2 C3 1.370(5) . ?
C2 H2A 0.9300 . ?
C3 C4 1.382(4) . ?
C3 H3A 0.9300 . ?
C4 C5 1.386(4) . ?
C4 H4A 0.9300 . ?
C5 N2 1.345(3) . ?
C5 C6 1.502(4) . ?
C6 N1 1.478(3) . ?
C6 H6A 0.9700 . ?
C6 H6B 0.9700 . ?
C7 N1 1.479(3) . ?
C7 C8 1.514(3) . ?
C7 H7A 0.9700 . ?
C7 H7B 0.9700 . ?
C8 O3 1.254(3) . ?
C8 O4 1.259(3) . ?
C9 N1 1.475(3) . ?
C9 C10 1.521(3) . ?
C9 H9A 0.9700 . ?
C9 H9B 0.9700 . ?
C10 O1 1.234(3) . ?
C10 O2 1.277(3) . ?
O1W O1 2.682(3) 6_557 ?
O1W O2 2.703(3) 4_667 ?
O1W H1B 0.78(4) . ?
O1W H1C 0.79(5) . ?
O3 Mn1 2.1275(16) 3_565 ?

loop_
_geom_hbond_atom_site_label_D
_geom_hbond_atom_site_label_H
_geom_hbond_atom_site_label_A
_geom_hbond_distance_DH
_geom_hbond_distance_HA
_geom_hbond_distance_DA
_geom_hbond_angle_DHA
_geom_hbond_site_symmetry_A
O1W H1C O1 0.79(5) 1.90(5) 2.682(3) 170(5) 6_557
O1W H1B O2 0.78(4) 1.93(4) 2.703(3) 171(4) 4_667

loop_
_geom_torsion_atom_site_label_1
_geom_torsion_atom_site_label_2
_geom_torsion_atom_site_label_3
_geom_torsion_atom_site_label_4
_geom_torsion
_geom_torsion_site_symmetry_1
_geom_torsion_site_symmetry_2
_geom_torsion_site_symmetry_3
_geom_torsion_site_symmetry_4
_geom_torsion_publ_flag
O3 Mn1 Na1 O1W -179.91(10) 2_665 . . 3_565 ?
O2 Mn1 Na1 O1W -90.36(11) . . . 3_565 ?
O4 Mn1 Na1 O1W 35.02(10) . . . 3_565 ?
O1W Mn1 Na1 O1W -85.69(10) . . . 3_565 ?
N2 Mn1 Na1 O1W 87.73(11) . . . 3_565 ?
N1 Mn1 Na1 O1W 2.49(11) . . . 3_565 ?
O3 Mn1 Na1 O1W -8.44(10) 2_665 . . 2_665 ?
O2 Mn1 Na1 O1W 81.12(11) . . . 2_665 ?
O4 Mn1 Na1 O1W -153.50(12) . . . 2_665 ?
O1W Mn1 Na1 O1W 85.79(10) . . . 2_665 ?
N2 Mn1 Na1 O1W -100.80(10) . . . 2_665 ?
N1 Mn1 Na1 O1W 173.97(9) . . . 2_665 ?
O3 Mn1 Na1 O1W -94.22(9) 2_665 . . . ?
O2 Mn1 Na1 O1W -4.66(10) . . . . ?
O4 Mn1 Na1 O1W 120.71(10) . . . . ?
N2 Mn1 Na1 O1W 173.42(9) . . . . ?
N1 Mn1 Na1 O1W 88.18(9) . . . . ?
O3 Mn1 Na1 O4 95.73(7) 2_665 . . 3_565 ?
O2 Mn1 Na1 O4 -174.71(8) . . . 3_565 ?
O4 Mn1 Na1 O4 -49.33(7) . . . 3_565 ?
O1W Mn1 Na1 O4 -170.04(8) . . . 3_565 ?
N2 Mn1 Na1 O4 3.37(7) . . . 3_565 ?
N1 Mn1 Na1 O4 -81.86(7) . . . 3_565 ?
O3 Mn1 Na1 O4 145.06(9) 2_665 . . . ?
O2 Mn1 Na1 O4 -125.38(10) . . . . ?
O1W Mn1 Na1 O4 -120.71(10) . . . . ?
N2 Mn1 Na1 O4 52.70(9) . . . . ?
N1 Mn1 Na1 O4 -32.53(9) . . . . ?
O3 Mn1 Na1 O4 28.05(7) 2_665 . . 2_665 ?
O2 Mn1 Na1 O4 117.61(9) . . . 2_665 ?
O4 Mn1 Na1 O4 -117.01(12) . . . 2_665 ?
O1W Mn1 Na1 O4 122.28(9) . . . 2_665 ?
N2 Mn1 Na1 O4 -64.31(8) . . . 2_665 ?
N1 Mn1 Na1 O4 -149.54(7) . . . 2_665 ?
O3 Mn1 Na1 Mn1 138.74(6) 2_665 . . 3_565 ?
O2 Mn1 Na1 Mn1 -131.70(7) . . . 3_565 ?
O4 Mn1 Na1 Mn1 -6.32(6) . . . 3_565 ?
O1W Mn1 Na1 Mn1 -127.04(8) . . . 3_565 ?
N2 Mn1 Na1 Mn1 46.38(6) . . . 3_565 ?
N1 Mn1 Na1 Mn1 -38.86(7) . . . 3_565 ?
O3 Mn1 Na1 Mn1 32.95(6) 2_665 . . 2_665 ?
O2 Mn1 Na1 Mn1 122.51(8) . . . 2_665 ?
O4 Mn1 Na1 Mn1 -112.12(8) . . . 2_665 ?
O1W Mn1 Na1 Mn1 127.17(8) . . . 2_665 ?
N2 Mn1 Na1 Mn1 -59.41(6) . . . 2_665 ?
N1 Mn1 Na1 Mn1 -144.65(6) . . . 2_665 ?
N2 C1 C2 C3 1.6(5) . . . . ?
C1 C2 C3 C4 -0.3(4) . . . . ?
C2 C3 C4 C5 -1.5(4) . . . . ?
C3 C4 C5 N2 2.2(4) . . . . ?
C3 C4 C5 C6 -174.0(2) . . . . ?
N2 C5 C6 N1 39.3(3) . . . . ?
C4 C5 C6 N1 -144.2(2) . . . . ?
N1 C7 C8 O3 178.0(2) . . . . ?
N1 C7 C8 O4 -1.6(3) . . . . ?
N1 C9 C10 O1 -154.7(2) . . . . ?
N1 C9 C10 O2 26.4(3) . . . . ?
C10 C9 N1 C6 73.1(2) . . . . ?
C10 C9 N1 C7 -160.7(2) . . . . ?
C10 C9 N1 Mn1 -39.5(2) . . . . ?
C5 C6 N1 C9 -154.2(2) . . . . ?
C5 C6 N1 C7 79.0(2) . . . . ?
C5 C6 N1 Mn1 -41.8(2) . . . . ?
C8 C7 N1 C9 124.1(2) . . . . ?
C8 C7 N1 C6 -110.5(2) . . . . ?
C8 C7 N1 Mn1 6.7(3) . . . . ?
O3 Mn1 N1 C9 81.3(3) 2_665 . . . ?
O2 Mn1 N1 C9 31.75(15) . . . . ?
O4 Mn1 N1 C9 -129.14(16) . . . . ?
O1W Mn1 N1 C9 -57.07(16) . . . . ?
N2 Mn1 N1 C9 142.24(16) . . . . ?
Na1 Mn1 N1 C9 -105.37(14) . . . . ?
O3 Mn1 N1 C6 -35.0(3) 2_665 . . . ?
O2 Mn1 N1 C6 -84.58(14) . . . . ?
O4 Mn1 N1 C6 114.53(15) . . . . ?
O1W Mn1 N1 C6 -173.40(14) . . . . ?
N2 Mn1 N1 C6 25.90(14) . . . . ?
Na1 Mn1 N1 C6 138.30(13) . . . . ?
O3 Mn1 N1 C7 -156.3(2) 2_665 . . . ?
O2 Mn1 N1 C7 154.14(18) . . . . ?
O4 Mn1 N1 C7 -6.75(15) . . . . ?
O1W Mn1 N1 C7 65.32(17) . . . . ?
N2 Mn1 N1 C7 -95.38(17) . . . . ?
Na1 Mn1 N1 C7 17.02(18) . . . . ?
C2 C1 N2 C5 -1.0(4) . . . . ?
C2 C1 N2 Mn1 -171.1(2) . . . . ?
C4 C5 N2 C1 -0.9(4) . . . . ?
C6 C5 N2 C1 175.5(2) . . . . ?
C4 C5 N2 Mn1 170.33(18) . . . . ?
C6 C5 N2 Mn1 -13.2(3) . . . . ?
O3 Mn1 N2 C1 -35.6(2) 2_665 . . . ?
O2 Mn1 N2 C1 -129.1(2) . . . . ?
O4 Mn1 N2 C1 87.4(2) . . . . ?
O1W Mn1 N2 C1 67.2(3) . . . . ?
N1 Mn1 N2 C1 162.7(2) . . . . ?
Na1 Mn1 N2 C1 52.2(2) . . . . ?
O3 Mn1 N2 C5 154.07(16) 2_665 . . . ?
O2 Mn1 N2 C5 60.58(17) . . . . ?
O4 Mn1 N2 C5 -82.92(16) . . . . ?
O1W Mn1 N2 C5 -103.2(3) . . . . ?
N1 Mn1 N2 C5 -7.70(16) . . . . ?
Na1 Mn1 N2 C5 -118.13(15) . . . . ?
O3 Mn1 O1W Na1 84.48(7) 2_665 . . . ?
O2 Mn1 O1W Na1 176.95(6) . . . . ?
O4 Mn1 O1W Na1 -39.45(6) . . . . ?
N2 Mn1 O1W Na1 -18.8(3) . . . . ?
N1 Mn1 O1W Na1 -109.24(7) . . . . ?
O3 Mn1 O1W O1 -178.41(9) 2_665 . . 6_557 ?
O2 Mn1 O1W O1 -85.94(9) . . . 6_557 ?
O4 Mn1 O1W O1 57.66(8) . . . 6_557 ?
N2 Mn1 O1W O1 78.3(2) . . . 6_557 ?
N1 Mn1 O1W O1 -12.12(10) . . . 6_557 ?
Na1 Mn1 O1W O1 97.11(9) . . . 6_557 ?
O3 Mn1 O1W O2 -31.67(10) 2_665 . . 4_667 ?
O2 Mn1 O1W O2 60.80(11) . . . 4_667 ?
O4 Mn1 O1W O2 -155.60(10) . . . 4_667 ?
N2 Mn1 O1W O2 -134.9(2) . . . 4_667 ?
N1 Mn1 O1W O2 134.61(9) . . . 4_667 ?
Na1 Mn1 O1W O2 -116.15(11) . . . 4_667 ?
O1W Na1 O1W Mn1 117.52(11) 3_565 . . . ?
O1W Na1 O1W Mn1 -117.39(11) 2_665 . . . ?
O4 Na1 O1W Mn1 22.8(2) 3_565 . . . ?
O4 Na1 O1W Mn1 37.36(6) . . . . ?
O4 Na1 O1W Mn1 -47.33(7) 2_665 . . . ?
Mn1 Na1 O1W Mn1 70.18(9) 3_565 . . . ?
Mn1 Na1 O1W Mn1 -70.06(9) 2_665 . . . ?
O1W Na1 O1W O1 9.81(13) 3_565 . . 6_557 ?
O1W Na1 O1W O1 134.90(7) 2_665 . . 6_557 ?
O4 Na1 O1W O1 -84.92(18) 3_565 . . 6_557 ?
O4 Na1 O1W O1 -70.35(8) . . . 6_557 ?
O4 Na1 O1W O1 -155.04(8) 2_665 . . 6_557 ?
Mn1 Na1 O1W O1 -37.53(11) 3_565 . . 6_557 ?
Mn1 Na1 O1W O1 -177.77(8) 2_665 . . 6_557 ?
Mn1 Na1 O1W O1 -107.71(10) . . . 6_557 ?
O1W Na1 O1W O2 -120.47(6) 3_565 . . 4_667 ?
O1W Na1 O1W O2 4.63(14) 2_665 . . 4_667 ?
O4 Na1 O1W O2 144.81(14) 3_565 . . 4_667 ?
O4 Na1 O1W O2 159.38(10) . . . 4_667 ?
O4 Na1 O1W O2 74.69(10) 2_665 . . 4_667 ?
Mn1 Na1 O1W O2 -167.80(7) 3_565 . . 4_667 ?
Mn1 Na1 O1W O2 51.95(13) 2_665 . . 4_667 ?
Mn1 Na1 O1W O2 122.02(11) . . . 4_667 ?
O1 C10 O2 Mn1 -174.2(2) . . . . ?
C9 C10 O2 Mn1 4.7(3) . . . . ?
O3 Mn1 O2 C10 174.75(19) 2_665 . . . ?
O4 Mn1 O2 C10 10.4(2) . . . . ?
O1W Mn1 O2 C10 84.07(19) . . . . ?
N2 Mn1 O2 C10 -90.78(19) . . . . ?
N1 Mn1 O2 C10 -21.05(18) . . . . ?
Na1 Mn1 O2 C10 87.43(19) . . . . ?
O4 C8 O3 Mn1 3.2(3) . . . 3_565 ?
C7 C8 O3 Mn1 -176.41(17) . . . 3_565 ?
O3 C8 O4 Mn1 175.31(18) . . . . ?
C7 C8 O4 Mn1 -5.1(3) . . . . ?
O3 C8 O4 Na1 50.3(3) . . . . ?
C7 C8 O4 Na1 -130.2(2) . . . . ?
O3 Mn1 O4 C8 174.17(17) 2_665 . . . ?
O2 Mn1 O4 C8 -24.7(2) . . . . ?
O1W Mn1 O4 C8 -103.43(18) . . . . ?
N2 Mn1 O4 C8 83.09(18) . . . . ?
N1 Mn1 O4 C8 6.67(17) . . . . ?
Na1 Mn1 O4 C8 -142.8(2) . . . . ?
O3 Mn1 O4 Na1 -43.06(10) 2_665 . . . ?
O2 Mn1 O4 Na1 118.11(11) . . . . ?
O1W Mn1 O4 Na1 39.34(7) . . . . ?
N2 Mn1 O4 Na1 -134.14(8) . . . . ?
N1 Mn1 O4 Na1 149.44(8) . . . . ?
O1W Na1 O4 C8 -16.6(2) 3_565 . . . ?
O1W Na1 O4 C8 -160.0(2) 2_665 . . . ?
O1W Na1 O4 C8 96.8(2) . . . . ?
O4 Na1 O4 C8 -89.2(2) 3_565 . . . ?
O4 Na1 O4 C8 -173.91(19) 2_665 . . . ?
Mn1 Na1 O4 C8 -52.11(18) 3_565 . . . ?
Mn1 Na1 O4 C8 -143.05(18) 2_665 . . . ?
Mn1 Na1 O4 C8 135.0(2) . . . . ?
O1W Na1 O4 Mn1 -151.60(7) 3_565 . . . ?
O1W Na1 O4 Mn1 65.03(18) 2_665 . . . ?
O1W Na1 O4 Mn1 -38.25(7) . . . . ?
O4 Na1 O4 Mn1 135.83(5) 3_565 . . . ?
O4 Na1 O4 Mn1 51.08(8) 2_665 . . . ?
Mn1 Na1 O4 Mn1 172.89(7) 3_565 . . . ?
Mn1 Na1 O4 Mn1 81.94(5) 2_665 . . . ?
